data_7208183
loop_
_publ_author_name
'Song, Li-Sha'
'Wang, Hong-Mei'
'Niu, Yun-Yin'
'Hou, Hong-Wei'
'Zhu, Yu'

_publ_section_title
;
 The anion exchange reaction of bis(isoquinoline) ionic liquids:
 self-assembly, crystal structures and thermal properties of ten novel d10
 metal (Cu, Ag) halide/thiocyanate supramolecular polymers
;
_journal_issue 15
_journal_name_full CrystEngComm
_journal_page_first 4927
_journal_paper_doi 10.1039/c2ce25103e
_journal_volume 14
_journal_year 2012
_chemical_formula_moiety 'C2 Cu N2 S2, C10 H9 N'
_chemical_formula_sum 'C12 H9 Cu N3 S2'
_chemical_formula_weight 322.88
_chemical_name_systematic
;
?
;
_space_group_crystal_system monoclinic
_space_group_IT_number 14
_space_group_name_Hall '-P 2ybc'
_space_group_name_H-M_alt 'P 1 21/c 1'
_symmetry_space_group_name_Hall '-P 2ybc'
_symmetry_space_group_name_H-M 'P 1 21/c 1'
_atom_sites_solution_hydrogens geom
_atom_sites_solution_primary direct
_atom_sites_solution_secondary difmap
_audit_creation_date 2011-12-01
_audit_creation_method
;
Olex2 1.1
(compiled 2011.11.01 svn.r2039, GUI svn.r3906)
;
_cell_angle_alpha 90.00
_cell_angle_beta 99.857(5)
_cell_angle_gamma 90.00
_cell_formula_units_Z 4
_cell_length_a 10.8645(6)
_cell_length_b 17.4604(6)
_cell_length_c 7.1481(4)
_cell_measurement_reflns_used 2352
_cell_measurement_temperature 291(2)
_cell_measurement_theta_max 66.9600
_cell_measurement_theta_min 4.1263
_cell_volume 1335.97(12)
_computing_cell_refinement
;
CrysAlisPro, Agilent Technologies,
Version 1.171.35.19 (release 27-10-2011 CrysAlis171 .NET)
(compiled Oct 27 2011,15:02:11)
;
_computing_data_collection
;
CrysAlisPro, Agilent Technologies,
Version 1.171.35.19 (release 27-10-2011 CrysAlis171 .NET)
(compiled Oct 27 2011,15:02:11)
;
_computing_data_reduction
;
CrysAlisPro, Agilent Technologies,
Version 1.171.35.19 (release 27-10-2011 CrysAlis171 .NET)
(compiled Oct 27 2011,15:02:11)
;
_computing_molecular_graphics
;
O. V. Dolomanov, L. J. Bourhis, R. J. Gildea, J. A. K. Howard and H. Puschmann,
OLEX2: a complete structure solution, refinement and analysis program.
J. Appl. Cryst. (2009). 42, 339-341.
;
_computing_publication_material
;
O. V. Dolomanov, L. J. Bourhis, R. J. Gildea, J. A. K. Howard and H. Puschmann,
OLEX2: a complete structure solution, refinement and analysis program.
J. Appl. Cryst. (2009). 42, 339-341.
;
_computing_structure_refinement
;
SHELXL, G.M. Sheldrick, Acta Cryst.
2008). A64, 112-122
;
_computing_structure_solution
;
SHELXS, G.M. Sheldrick, Acta Cryst.
(2008). A64, 112-122
;
_diffrn_ambient_temperature 291.15
_diffrn_detector_area_resol_mean 16.2312
_diffrn_measured_fraction_theta_full 0.998
_diffrn_measured_fraction_theta_max 0.998
_diffrn_measurement_details
;
1 omega -76.00 -40.00 1.0000 5.0000
omega____ theta____ kappa____ phi______ frames
- 0.0000 178.0000 -180.0000 36

2 omega -60.00 -33.00 1.0000 5.0000
omega____ theta____ kappa____ phi______ frames
- 0.0000 178.0000 -120.0000 27

3 omega -100.00 -66.00 1.0000 12.0000
omega____ theta____ kappa____ phi______ frames
- -33.5000 -57.0000 -30.0000 34

4 omega -55.00 -28.00 1.0000 12.0000
omega____ theta____ kappa____ phi______ frames
- -33.5000 -57.0000 -30.0000 27

5 omega 20.00 111.00 1.0000 12.0000
omega____ theta____ kappa____ phi______ frames
- 54.0000 -125.0000 150.0000 91

6 omega 45.00 112.00 1.0000 12.0000
omega____ theta____ kappa____ phi______ frames
- 54.0000 57.0000 -90.0000 67

7 omega 19.00 50.00 1.0000 12.0000
omega____ theta____ kappa____ phi______ frames
- 54.0000 19.0000 -150.0000 31

8 omega 36.00 93.00 1.0000 12.0000
omega____ theta____ kappa____ phi______ frames
- 54.0000 57.0000 30.0000 57

9 omega 114.00 140.00 1.0000 35.0000
omega____ theta____ kappa____ phi______ frames
- 108.0000 178.0000 -60.0000 26

10 omega 63.00 89.00 1.0000 35.0000
omega____ theta____ kappa____ phi______ frames
- 108.0000 -37.0000 120.0000 26

11 omega 44.00 77.00 1.0000 35.0000
omega____ theta____ kappa____ phi______ frames
- 108.0000 -37.0000 -150.0000 33

12 omega 97.00 145.00 1.0000 35.0000
omega____ theta____ kappa____ phi______ frames
- 108.0000 63.0000 -60.0000 48

13 omega 44.00 81.00 1.0000 35.0000
omega____ theta____ kappa____ phi______ frames
- 108.0000 -50.0000 90.0000 37

14 omega 53.00 93.00 1.0000 35.0000
omega____ theta____ kappa____ phi______ frames
- 108.0000 -25.0000 -90.0000 40

15 omega 36.00 73.00 1.0000 35.0000
omega____ theta____ kappa____ phi______ frames
- 108.0000 -37.0000 -180.0000 37

16 omega 41.00 122.00 1.0000 35.0000
omega____ theta____ kappa____ phi______ frames
- 108.0000 -63.0000 150.0000 81

17 omega 43.00 71.00 1.0000 35.0000
omega____ theta____ kappa____ phi______ frames
- 108.0000 -37.0000 -30.0000 28

18 omega 43.00 178.00 1.0000 35.0000
omega____ theta____ kappa____ phi______ frames
- 108.0000 12.0000 -120.0000 135

19 omega -4.00 42.00 1.0000 5.0000
omega____ theta____ kappa____ phi______ frames
- 0.0000 -99.0000 30.0000 46

20 omega 33.00 123.00 1.0000 12.0000
omega____ theta____ kappa____ phi______ frames
- 54.0000 57.0000 -180.0000 90
;
_diffrn_measurement_device_type 'Xcalibur, Eos, Gemini'
_diffrn_measurement_method '\w scans'
_diffrn_orient_matrix_UB_11 0.0287203000
_diffrn_orient_matrix_UB_12 -0.0658339000
_diffrn_orient_matrix_UB_13 0.1443858000
_diffrn_orient_matrix_UB_21 -0.1125646000
_diffrn_orient_matrix_UB_22 -0.0451225000
_diffrn_orient_matrix_UB_23 -0.1057303000
_diffrn_orient_matrix_UB_31 0.0851643000
_diffrn_orient_matrix_UB_32 -0.0376205000
_diffrn_orient_matrix_UB_33 -0.1253982000
_diffrn_radiation_monochromator graphite
_diffrn_radiation_type 'Cu K\a'
_diffrn_radiation_wavelength 1.5418
_diffrn_reflns_av_R_equivalents 0.0257
_diffrn_reflns_av_unetI/netI 0.0315
_diffrn_reflns_limit_h_max 12
_diffrn_reflns_limit_h_min -12
_diffrn_reflns_limit_k_max 17
_diffrn_reflns_limit_k_min -20
_diffrn_reflns_limit_l_max 8
_diffrn_reflns_limit_l_min -8
_diffrn_reflns_number 5408
_diffrn_reflns_theta_full 67.07
_diffrn_reflns_theta_max 67.07
_diffrn_reflns_theta_min 4.13
_diffrn_source 'Enhance (Cu) X-ray Source'
_diffrn_source_current n/a
_diffrn_source_voltage n/a
_exptl_absorpt_coefficient_mu 5.094
_exptl_absorpt_correction_T_max 1.00000
_exptl_absorpt_correction_T_min 0.94320
_exptl_absorpt_correction_type multi-scan
_exptl_absorpt_process_details
;
CrysAlisPro, Agilent Technologies,
Version 1.171.35.19 (release 27-10-2011 CrysAlis171 .NET)
(compiled Oct 27 2011,15:02:11)
Empirical absorption correction using spherical harmonics,
implemented in SCALE3 ABSPACK scaling algorithm.
;
_exptl_crystal_colour crimson
_exptl_crystal_density_diffrn 1.605
_exptl_crystal_density_method 'not measured'
_exptl_crystal_description block
_exptl_crystal_F_000 652
_exptl_crystal_size_max 0.18
_exptl_crystal_size_mid 0.16
_exptl_crystal_size_min 0.14
_refine_diff_density_max 0.322
_refine_diff_density_min -0.265
_refine_diff_density_rms 0.055
_refine_ls_extinction_method none
_refine_ls_goodness_of_fit_ref 1.045
_refine_ls_hydrogen_treatment constr
_refine_ls_matrix_type full
_refine_ls_number_parameters 163
_refine_ls_number_reflns 2387
_refine_ls_number_restraints 0
_refine_ls_restrained_S_all 1.045
_refine_ls_R_factor_all 0.0437
_refine_ls_R_factor_gt 0.0340
_refine_ls_shift/su_max 0.001
_refine_ls_shift/su_mean 0.000
_refine_ls_structure_factor_coef Fsqd
_refine_ls_weighting_details 'calc w=1/[\s^2^(Fo^2^)+(0.0517P)^2^+0.0000P] where P=(Fo^2^+2Fc^2^)/3'
_refine_ls_weighting_scheme calc
_refine_ls_wR_factor_gt 0.0887
_refine_ls_wR_factor_ref 0.0958
_reflns_number_gt 1958
_reflns_number_total 2387
_reflns_threshold_expression >2sigma(I)
_cod_data_source_file c2ce25103e.txt
_cod_data_source_block 1a
_cod_original_cell_volume 1335.97(11)
_cod_database_code 7208183
_chemical_oxdiff_formula 'C11 H10 S O2'
_reflns_odcompleteness_completeness 99.68
_reflns_odcompleteness_iscentric 1
_reflns_odcompleteness_theta 66.97

loop_
_space_group_symop_id
_space_group_symop_operation_xyz
1 'x, y, z'
2 '-x, y+1/2, -z+1/2'
3 '-x, -y, -z'
4 'x, -y-1/2, z-1/2'

loop_
_atom_site_label
_atom_site_type_symbol
_atom_site_fract_x
_atom_site_fract_y
_atom_site_fract_z
_atom_site_U_iso_or_equiv
_atom_site_adp_type
_atom_site_occupancy
_atom_site_symmetry_multiplicity
_atom_site_calc_flag
_atom_site_refinement_flags
Cu1 Cu 0.64826(4) 0.61670(2) 1.01776(6) 0.05464(17) Uani 1 1 d .
S1 S 0.75007(7) 0.49825(4) 1.11923(12) 0.0562(2) Uani 1 1 d .
S2 S 0.74732(7) 0.63539(4) 0.74613(10) 0.04964(19) Uani 1 1 d .
N1 N 0.6011(2) 0.41576(11) 0.5874(3) 0.0376(4) Uani 1 1 d .
N2 N 0.5354(2) 0.40716(13) 1.0432(4) 0.0495(5) Uani 1 1 d .
N3 N 0.6857(3) 0.78834(14) 0.6626(4) 0.0570(6) Uani 1 1 d .
C1 C 0.8410(4) 0.2317(2) 0.5565(5) 0.0708(10) Uani 1 1 d .
H1 H 0.8118 0.1816 0.5468 0.085 Uiso 1 1 calc R
C2 C 0.9647(4) 0.2467(3) 0.5615(5) 0.0872(14) Uani 1 1 d .
H2 H 1.0193 0.2061 0.5551 0.105 Uiso 1 1 calc R
C3 C 1.0115(4) 0.3211(3) 0.5760(6) 0.0910(14) Uani 1 1 d .
H3 H 1.0962 0.3296 0.5784 0.109 Uiso 1 1 calc R
C4 C 0.9338(3) 0.3814(2) 0.5867(6) 0.0751(10) Uani 1 1 d .
H4 H 0.9653 0.4310 0.5976 0.090 Uiso 1 1 calc R
C5 C 0.8047(3) 0.36830(17) 0.5811(4) 0.0489(6) Uani 1 1 d .
C6 C 0.7576(3) 0.29290(16) 0.5660(4) 0.0484(6) Uani 1 1 d .
C7 C 0.6298(3) 0.28266(16) 0.5635(4) 0.0533(7) Uani 1 1 d .
H7 H 0.5964 0.2335 0.5539 0.064 Uiso 1 1 calc R
C8 C 0.5540(3) 0.34307(15) 0.5747(4) 0.0449(6) Uani 1 1 d .
H8 H 0.4692 0.3352 0.5739 0.054 Uiso 1 1 calc R
C9 C 0.7215(3) 0.42878(15) 0.5916(4) 0.0463(6) Uani 1 1 d .
H9 H 0.7513 0.4788 0.6018 0.056 Uiso 1 1 calc R
C10 C 0.5156(3) 0.48080(15) 0.5963(3) 0.0416(6) Uani 1 1 d .
H10A H 0.5545 0.5176 0.6897 0.050 Uiso 1 1 calc R
H10B H 0.4394 0.4627 0.6352 0.050 Uiso 1 1 calc R
C11 C 0.6244(3) 0.44383(14) 1.0743(4) 0.0431(6) Uani 1 1 d .
C12 C 0.7097(3) 0.72581(16) 0.6966(4) 0.0457(6) Uani 1 1 d .

loop_
_atom_site_aniso_label
_atom_site_aniso_U_11
_atom_site_aniso_U_22
_atom_site_aniso_U_33
_atom_site_aniso_U_23
_atom_site_aniso_U_13
_atom_site_aniso_U_12
Cu1 0.0684(3) 0.0386(2) 0.0584(3) -0.00329(17) 0.0150(2) -0.00805(19)
S1 0.0505(4) 0.0449(4) 0.0729(5) 0.0122(3) 0.0094(3) 0.0007(3)
S2 0.0570(4) 0.0363(3) 0.0581(4) 0.0032(3) 0.0170(3) -0.0033(3)
N1 0.0424(11) 0.0327(10) 0.0382(10) -0.0005(8) 0.0084(9) 0.0027(8)
N2 0.0551(14) 0.0350(11) 0.0603(14) 0.0004(10) 0.0156(11) 0.0036(11)
N3 0.0722(17) 0.0412(14) 0.0556(14) 0.0118(11) 0.0051(12) 0.0003(12)
C1 0.090(3) 0.068(2) 0.0519(17) -0.0009(15) 0.0049(17) 0.038(2)
C2 0.085(3) 0.116(4) 0.061(2) 0.015(2) 0.0150(19) 0.061(3)
C3 0.050(2) 0.145(4) 0.081(3) 0.037(3) 0.0227(18) 0.032(2)
C4 0.0484(17) 0.089(3) 0.090(3) 0.023(2) 0.0178(17) 0.0048(18)
C5 0.0448(14) 0.0570(16) 0.0460(14) 0.0101(12) 0.0107(12) 0.0078(12)
C6 0.0622(17) 0.0438(14) 0.0377(13) 0.0011(11) 0.0044(12) 0.0146(13)
C7 0.0621(18) 0.0355(14) 0.0591(17) -0.0025(12) 0.0009(14) 0.0005(12)
C8 0.0434(14) 0.0382(13) 0.0514(15) -0.0028(11) 0.0035(11) -0.0045(11)
C9 0.0499(15) 0.0386(13) 0.0511(15) 0.0042(11) 0.0109(12) -0.0037(11)
C10 0.0484(14) 0.0384(12) 0.0403(14) -0.0026(10) 0.0138(11) 0.0084(11)
C11 0.0537(16) 0.0331(12) 0.0445(14) 0.0060(10) 0.0140(12) 0.0107(12)
C12 0.0503(15) 0.0437(15) 0.0430(13) 0.0034(11) 0.0072(11) -0.0084(12)

loop_
_atom_type_symbol
_atom_type_description
_atom_type_scat_dispersion_real
_atom_type_scat_dispersion_imag
_atom_type_scat_source
C C 0.0181 0.0091 'International Tables Vol C Tables 4.2.6.8 and 6.1.1.4'
H H 0.0000 0.0000 'International Tables Vol C Tables 4.2.6.8 and 6.1.1.4'
Cu Cu -1.9646 0.5888 'International Tables Vol C Tables 4.2.6.8 and 6.1.1.4'
N N 0.0311 0.0180 'International Tables Vol C Tables 4.2.6.8 and 6.1.1.4'
S S 0.3331 0.5567 'International Tables Vol C Tables 4.2.6.8 and 6.1.1.4'

loop_
_geom_angle_atom_site_label_1
_geom_angle_atom_site_label_2
_geom_angle_atom_site_label_3
_geom_angle
_geom_angle_site_symmetry_1
_geom_angle_site_symmetry_3
S2 Cu1 S1 96.58(3) . .
N2 Cu1 S1 106.02(7) 3_667 .
N2 Cu1 S2 114.77(8) 3_667 .
N3 Cu1 S1 121.77(8) 4_576 .
N3 Cu1 S2 103.37(9) 4_576 .
N3 Cu1 N2 113.44(11) 4_576 3_667
C11 S1 Cu1 96.57(9) . .
C12 S2 Cu1 100.07(10) . .
C8 N1 C10 119.1(2) . .
C9 N1 C8 121.3(2) . .
C9 N1 C10 119.6(2) . .
C11 N2 Cu1 158.1(2) . 3_667
C12 N3 Cu1 160.5(3) . 4_575
C2 C1 H1 120.2 . .
C2 C1 C6 119.5(4) . .
C6 C1 H1 120.2 . .
C1 C2 H2 119.2 . .
C1 C2 C3 121.7(4) . .
C3 C2 H2 119.2 . .
C2 C3 H3 119.8 . .
C4 C3 C2 120.3(4) . .
C4 C3 H3 119.8 . .
C3 C4 H4 120.1 . .
C3 C4 C5 119.7(4) . .
C5 C4 H4 120.1 . .
C6 C5 C4 119.9(3) . .
C9 C5 C4 121.5(3) . .
C9 C5 C6 118.6(3) . .
C1 C6 C5 118.9(3) . .
C7 C6 C1 123.2(3) . .
C7 C6 C5 117.9(2) . .
C6 C7 H7 119.5 . .
C8 C7 C6 121.0(3) . .
C8 C7 H7 119.5 . .
N1 C8 H8 119.8 . .
C7 C8 N1 120.3(3) . .
C7 C8 H8 119.8 . .
N1 C9 C5 120.9(2) . .
N1 C9 H9 119.5 . .
C5 C9 H9 119.5 . .
N1 C10 C10 110.2(2) . 3_666
N1 C10 H10A 109.6 . .
N1 C10 H10B 109.6 . .
C10 C10 H10A 109.6 3_666 .
C10 C10 H10B 109.6 3_666 .
H10A C10 H10B 108.1 . .
N2 C11 S1 178.7(2) . .
N3 C12 S2 179.0(3) . .

loop_
_geom_bond_atom_site_label_1
_geom_bond_atom_site_label_2
_geom_bond_distance
_geom_bond_site_symmetry_2
Cu1 S1 2.3984(8) .
Cu1 S2 2.3980(8) .
Cu1 N2 2.012(3) 3_667
Cu1 N3 1.960(2) 4_576
S1 C11 1.649(3) .
S2 C12 1.654(3) .
N1 C8 1.366(3) .
N1 C9 1.323(4) .
N1 C10 1.475(3) .
N2 Cu1 2.012(3) 3_667
N2 C11 1.149(4) .
N3 Cu1 1.960(2) 4_575
N3 C12 1.139(4) .
C1 H1 0.9300 .
C1 C2 1.364(6) .
C1 C6 1.409(4) .
C2 H2 0.9300 .
C2 C3 1.393(6) .
C3 H3 0.9300 .
C3 C4 1.359(6) .
C4 H4 0.9300 .
C4 C5 1.414(4) .
C5 C6 1.410(4) .
C5 C9 1.401(4) .
C6 C7 1.397(4) .
C7 H7 0.9300 .
C7 C8 1.349(4) .
C8 H8 0.9300 .
C9 H9 0.9300 .
C10 C10 1.516(5) 3_666
C10 H10A 0.9700 .
C10 H10B 0.9700 .

loop_
_geom_torsion_atom_site_label_1
_geom_torsion_atom_site_label_2
_geom_torsion_atom_site_label_3
_geom_torsion_atom_site_label_4
_geom_torsion
_geom_torsion_site_symmetry_1
_geom_torsion_site_symmetry_4
Cu1 S1 C11 N2 -22(11) . .
Cu1 S2 C12 N3 124(15) . .
Cu1 N2 C11 S1 9(12) 3_667 .
Cu1 N3 C12 S2 85(15) 4_575 .
S1 Cu1 S2 C12 -166.76(10) . .
S2 Cu1 S1 C11 -112.58(10) . .
N2 Cu1 S1 C11 5.57(12) 3_667 .
N2 Cu1 S2 C12 82.20(12) 3_667 .
N3 Cu1 S1 C11 137.23(14) 4_576 .
N3 Cu1 S2 C12 -41.86(14) 4_576 .
C1 C2 C3 C4 0.4(6) . .
C1 C6 C7 C8 179.4(3) . .
C2 C1 C6 C5 -0.2(5) . .
C2 C1 C6 C7 -179.4(3) . .
C2 C3 C4 C5 -0.7(6) . .
C3 C4 C5 C6 0.5(5) . .
C3 C4 C5 C9 -180.0(3) . .
C4 C5 C6 C1 -0.1(4) . .
C4 C5 C6 C7 179.2(3) . .
C4 C5 C9 N1 -179.6(3) . .
C5 C6 C7 C8 0.1(4) . .
C6 C1 C2 C3 0.0(6) . .
C6 C5 C9 N1 -0.1(4) . .
C6 C7 C8 N1 0.5(4) . .
C8 N1 C9 C5 0.7(4) . .
C8 N1 C10 C10 -101.2(3) . 3_666
C9 N1 C8 C7 -1.0(4) . .
C9 N1 C10 C10 78.7(3) . 3_666
C9 C5 C6 C1 -179.6(3) . .
C9 C5 C6 C7 -0.3(4) . .
C10 N1 C8 C7 179.0(3) . .
C10 N1 C9 C5 -179.2(2) . .
